data_4063870
loop_
_publ_author_name
'MacDougall, Tiffany J.'
'Llamazares, Angela'
'Kuhnert, Oliver'
'Ferguson, Michael J.'
'McDonald, Robert'
'Cowie, Martin'

_publ_section_title
;
 Alkyne/Methylene Coupling at Adjacent Iridium/Osmium Centers: Facile
 Carbon&#x2212;Carbon and Carbon&#x2212;Oxygen Bond Formation
;
_journal_issue 5
_journal_name_full Organometallics
_journal_page_first 952
_journal_paper_doi 10.1021/om1009999
_journal_volume 30
_journal_year 2011
_chemical_formula_moiety 'C59 H50 Ir O7 Os P4, B F4, 2(C H2 Cl2)'
_chemical_formula_sum 'C61 H54 B Cl4 F4 Ir O7 Os P4'
_chemical_formula_weight 1633.93
_chemical_name_systematic
; 
 ? 
;
_space_group_IT_number 2
_symmetry_cell_setting triclinic
_symmetry_space_group_name_Hall '-P 1'
_symmetry_space_group_name_H-M 'P -1'
_atom_sites_solution_hydrogens geom
_atom_sites_solution_primary direct
_atom_sites_solution_secondary difmap
_audit_creation_method SHELXL-97
_cell_angle_alpha 87.307(13)
_cell_angle_beta 76.756(13)
_cell_angle_gamma 84.880(10)
_cell_formula_units_Z 2
_cell_length_a 11.5146(14)
_cell_length_b 14.703(2)
_cell_length_c 19.180(3)
_cell_measurement_reflns_used 24
_cell_measurement_temperature 223(2)
_cell_measurement_theta_max 11.96
_cell_measurement_theta_min 10.19
_cell_volume 3147.0(8)
_computing_cell_refinement 'Enraf-Nonius CAD4/PC (Enraf-Nonius, 1993)'
_computing_data_collection 'Enraf-Nonius CAD4/PC (Enraf-Nonius, 1993)'
_computing_data_reduction 'XCAD4 (Harms & Wocadlo, 1995)'
_computing_molecular_graphics 'Bruker SHELXTL (Bruker, 2008)'
_computing_publication_material 'Bruker SHELXTL (Bruker, 2008)'
_computing_structure_refinement 'SHELXL-97 (Sheldrick, 2008)'
_computing_structure_solution 'SHELXS-97 (Sheldrick, 2008)'
_diffrn_ambient_temperature 223(2)
_diffrn_measured_fraction_theta_full 0.998
_diffrn_measured_fraction_theta_max 0.998
_diffrn_measurement_device_type 'Enraf-Nonius CAD4'
_diffrn_measurement_method '\q-2\q scans'
_diffrn_radiation_monochromator graphite
_diffrn_radiation_source 'fine-focus sealed tube'
_diffrn_radiation_type MoK\a
_diffrn_radiation_wavelength 0.71073
_diffrn_reflns_av_R_equivalents 0.0439
_diffrn_reflns_av_sigmaI/netI 0.0434
_diffrn_reflns_limit_h_max 13
_diffrn_reflns_limit_h_min -13
_diffrn_reflns_limit_k_max 17
_diffrn_reflns_limit_k_min -17
_diffrn_reflns_limit_l_max 22
_diffrn_reflns_limit_l_min 0
_diffrn_reflns_number 11386
_diffrn_reflns_theta_full 24.96
_diffrn_reflns_theta_max 24.96
_diffrn_reflns_theta_min 1.09
_exptl_absorpt_coefficient_mu 4.463
_exptl_absorpt_correction_T_max 0.5738
_exptl_absorpt_correction_T_min 0.1716
_exptl_absorpt_correction_type integration
_exptl_absorpt_process_details 'Bruker SHELXTL (Bruker, 2008)'
_exptl_crystal_colour red-orange
_exptl_crystal_density_diffrn 1.724
_exptl_crystal_density_method 'not measured'
_exptl_crystal_description prism
_exptl_crystal_F_000 1596
_exptl_crystal_size_max 0.61
_exptl_crystal_size_mid 0.26
_exptl_crystal_size_min 0.14
_refine_diff_density_max 2.732
_refine_diff_density_min -2.065
_refine_diff_density_rms 0.206
_refine_ls_extinction_method none
_refine_ls_goodness_of_fit_ref 1.047
_refine_ls_hydrogen_treatment constr
_refine_ls_matrix_type full
_refine_ls_number_parameters 731
_refine_ls_number_reflns 11013
_refine_ls_number_restraints 25
_refine_ls_restrained_S_all 1.047
_refine_ls_R_factor_all 0.0693
_refine_ls_R_factor_gt 0.0458
_refine_ls_shift/su_max 0.001
_refine_ls_shift/su_mean 0.000
_refine_ls_structure_factor_coef Fsqd
_refine_ls_weighting_details 'calc w=1/[\s^2^(Fo^2^)+(0.1052P)^2^+2.9618P] where P=(Fo^2^+2Fc^2^)/3'
_refine_ls_weighting_scheme calc
_refine_ls_wR_factor_gt 0.1366
_refine_ls_wR_factor_ref 0.1489
_reflns_number_gt 8501
_reflns_number_total 11013
_reflns_threshold_expression I>2\s(I)
_cod_data_source_file om1009999_si_002.cif
_cod_data_source_block 12-BF4
_cod_depositor_comments
;
The following automatic conversions were performed:

'_symmetry_cell_setting' value 'Triclinic' changed to 'triclinic'
according to /home/saulius/struct/CIF-dictionaries/cif_core.dic
dictionary named 'cif_core.dic' version 2.4.1 from 2010-06-29.

Automatic conversion script
Id: cif_fix_values 1715 2011-07-08 13:25:40Z adriana 
;
_cod_database_code 4063870

loop_
_symmetry_equiv_pos_as_xyz
'x, y, z'
'-x, -y, -z'

loop_
_atom_site_label
_atom_site_type_symbol
_atom_site_fract_x
_atom_site_fract_y
_atom_site_fract_z
_atom_site_U_iso_or_equiv
_atom_site_adp_type
_atom_site_occupancy
_atom_site_symmetry_multiplicity
_atom_site_calc_flag
_atom_site_refinement_flags
_atom_site_disorder_assembly
_atom_site_disorder_group
Ir Ir -0.00269(3) 0.28364(2) 0.267563(15) 0.02365(11) Uani 1 1 d . . .
Os Os 0.24263(3) 0.28439(2) 0.192753(16) 0.02432(11) Uani 1 1 d . . .
P1 P -0.01950(18) 0.44075(15) 0.27711(11) 0.0239(4) Uani 1 1 d . . .
P2 P 0.24216(19) 0.44505(15) 0.20696(11) 0.0254(4) Uani 1 1 d . . .
P3 P 0.0047(2) 0.12560(15) 0.27549(12) 0.0288(5) Uani 1 1 d . . .
P4 P 0.26837(19) 0.12111(15) 0.20916(11) 0.0274(5) Uani 1 1 d . . .
O1 O -0.1833(7) 0.2954(5) 0.1729(4) 0.058(2) Uani 1 1 d . . .
O2 O 0.1439(7) 0.2907(5) 0.0571(3) 0.0527(19) Uani 1 1 d . . .
O3 O 0.5026(6) 0.2709(5) 0.1190(4) 0.0558(19) Uani 1 1 d . . .
O4 O -0.0045(6) 0.3131(5) 0.4456(3) 0.0415(16) Uani 1 1 d . . .
O5 O 0.1095(7) 0.1816(5) 0.4390(3) 0.0524(18) Uani 1 1 d . . .
O6 O 0.3110(6) 0.3134(6) 0.4048(3) 0.0518(19) Uani 1 1 d . . .
O7 O 0.4384(5) 0.2767(4) 0.3025(3) 0.0367(14) Uani 1 1 d . . .
C1 C -0.1157(8) 0.2897(6) 0.2084(5) 0.034(2) Uani 1 1 d . . .
C2 C 0.1880(9) 0.2882(7) 0.1043(5) 0.040(2) Uani 1 1 d . . .
C3 C 0.4048(7) 0.2789(6) 0.1495(5) 0.033(2) Uani 1 1 d . . .
C4 C -0.0580(10) 0.2906(8) 0.5196(5) 0.055(3) Uani 1 1 d . . .
H4A H -0.1140 0.3408 0.5401 0.066 Uiso 1 1 calc R . .
H4B H 0.0042 0.2802 0.5464 0.066 Uiso 1 1 calc R . .
H4C H -0.1000 0.2359 0.5220 0.066 Uiso 1 1 calc R . .
C5 C 0.0758(8) 0.2516(6) 0.4120(5) 0.0316(19) Uani 1 1 d . . .
C6 C 0.1222(7) 0.2747(5) 0.3332(4) 0.0247(17) Uani 1 1 d . . .
C7 C 0.2382(7) 0.2831(6) 0.3024(4) 0.0269(17) Uani 1 1 d . . .
C8 C 0.3285(8) 0.2909(6) 0.3445(4) 0.0308(19) Uani 1 1 d . . .
C9 C 0.5364(9) 0.2851(8) 0.3370(6) 0.052(3) Uani 1 1 d . . .
H9A H 0.6119 0.2721 0.3030 0.062 Uiso 1 1 calc R . .
H9B H 0.5306 0.2421 0.3774 0.062 Uiso 1 1 calc R . .
H9C H 0.5323 0.3468 0.3538 0.062 Uiso 1 1 calc R . .
C10 C 0.1195(7) 0.4867(6) 0.2801(4) 0.0282(18) Uani 1 1 d . . .
H10A H 0.1399 0.4694 0.3261 0.034 Uiso 1 1 calc R . .
H10B H 0.1095 0.5536 0.2768 0.034 Uiso 1 1 calc R . .
C11 C -0.0757(7) 0.5152(6) 0.2115(4) 0.0278(18) Uani 1 1 d . . .
C12 C -0.1289(8) 0.6006(6) 0.2312(5) 0.036(2) Uani 1 1 d . . .
H12 H -0.1380 0.6190 0.2786 0.043 Uiso 1 1 calc R . .
C13 C -0.1691(9) 0.6596(7) 0.1819(6) 0.044(2) Uani 1 1 d . . .
H13 H -0.2071 0.7170 0.1965 0.053 Uiso 1 1 calc R . .
C14 C -0.1545(9) 0.6358(8) 0.1123(5) 0.050(3) Uani 1 1 d . . .
H14 H -0.1808 0.6766 0.0788 0.060 Uiso 1 1 calc R . .
C15 C -0.0999(9) 0.5499(8) 0.0919(5) 0.046(3) Uani 1 1 d . . .
H15 H -0.0899 0.5327 0.0441 0.055 Uiso 1 1 calc R . .
C16 C -0.0606(8) 0.4898(6) 0.1397(5) 0.035(2) Uani 1 1 d . . .
H16 H -0.0239 0.4321 0.1249 0.042 Uiso 1 1 calc R . .
C20 C 0.1522(7) 0.0749(5) 0.2802(4) 0.0276(18) Uani 1 1 d . . .
H20A H 0.1549 0.0086 0.2757 0.033 Uiso 1 1 calc R . .
H20B H 0.1676 0.0869 0.3269 0.033 Uiso 1 1 calc R . .
C21 C -0.1203(7) 0.4702(6) 0.3615(4) 0.0247(17) Uani 1 1 d . . .
C22 C -0.2307(8) 0.4346(7) 0.3783(5) 0.041(2) Uani 1 1 d . . .
H22 H -0.2514 0.3965 0.3458 0.049 Uiso 1 1 calc R . .
C23 C -0.3112(9) 0.4543(8) 0.4424(6) 0.053(3) Uani 1 1 d . . .
H23 H -0.3854 0.4286 0.4538 0.063 Uiso 1 1 calc R . .
C24 C -0.2819(10) 0.5116(8) 0.4892(5) 0.051(3) Uani 1 1 d . . .
H24 H -0.3373 0.5262 0.5321 0.061 Uiso 1 1 calc R . .
C25 C -0.1726(9) 0.5477(8) 0.4739(5) 0.051(3) Uani 1 1 d . . .
H25 H -0.1526 0.5857 0.5067 0.061 Uiso 1 1 calc R . .
C26 C -0.0914(9) 0.5275(7) 0.4091(5) 0.043(2) Uani 1 1 d . . .
H26 H -0.0171 0.5529 0.3979 0.052 Uiso 1 1 calc R . .
C31 C 0.2393(7) 0.5200(6) 0.1279(4) 0.0303(19) Uani 1 1 d . . .
C32 C 0.1813(8) 0.6061(7) 0.1344(5) 0.042(2) Uani 1 1 d . . .
H32 H 0.1423 0.6286 0.1796 0.051 Uiso 1 1 calc R . .
C33 C 0.1822(11) 0.6600(8) 0.0708(7) 0.060(3) Uani 1 1 d . . .
H33 H 0.1410 0.7183 0.0738 0.072 Uiso 1 1 calc R . .
C34 C 0.2420(12) 0.6280(9) 0.0056(6) 0.063(3) Uani 1 1 d . . .
H34 H 0.2443 0.6655 -0.0357 0.076 Uiso 1 1 calc R . .
C35 C 0.2993(12) 0.5411(9) -0.0003(6) 0.063(3) Uani 1 1 d . . .
H35 H 0.3390 0.5188 -0.0454 0.076 Uiso 1 1 calc R . .
C36 C 0.2973(9) 0.4872(7) 0.0611(5) 0.043(2) Uani 1 1 d . . .
H36 H 0.3357 0.4279 0.0576 0.052 Uiso 1 1 calc R . .
C41 C 0.3712(8) 0.4829(6) 0.2348(4) 0.0305(19) Uani 1 1 d . . .
C42 C 0.4844(8) 0.4710(7) 0.1901(5) 0.044(2) Uani 1 1 d . . .
H42 H 0.4940 0.4439 0.1455 0.053 Uiso 1 1 calc R . .
C43 C 0.5827(9) 0.4984(7) 0.2103(6) 0.049(3) Uani 1 1 d . . .
H43 H 0.6590 0.4882 0.1798 0.059 Uiso 1 1 calc R . .
C44 C 0.5714(9) 0.5402(8) 0.2740(6) 0.050(3) Uani 1 1 d . . .
H44 H 0.6391 0.5592 0.2871 0.060 Uiso 1 1 calc R . .
C45 C 0.4604(9) 0.5542(9) 0.3184(6) 0.056(3) Uani 1 1 d . . .
H45 H 0.4516 0.5841 0.3618 0.067 Uiso 1 1 calc R . .
C46 C 0.3623(8) 0.5248(7) 0.3000(5) 0.041(2) Uani 1 1 d . . .
H46 H 0.2871 0.5330 0.3319 0.049 Uiso 1 1 calc R . .
C51 C -0.0369(8) 0.0606(6) 0.2080(5) 0.037(2) Uani 1 1 d . . .
C52 C -0.0629(9) -0.0300(7) 0.2238(6) 0.049(3) Uani 1 1 d . . .
H52 H -0.0638 -0.0551 0.2699 0.059 Uiso 1 1 calc R . .
C53 C -0.0875(10) -0.0834(8) 0.1718(7) 0.063(3) Uani 1 1 d . . .
H53 H -0.1052 -0.1443 0.1830 0.076 Uiso 1 1 calc R . .
C54 C -0.0863(10) -0.0477(9) 0.1043(7) 0.065(3) Uani 1 1 d . . .
H54 H -0.1031 -0.0838 0.0692 0.078 Uiso 1 1 calc R . .
C55 C -0.0601(10) 0.0418(10) 0.0885(6) 0.062(3) Uani 1 1 d . . .
H55 H -0.0602 0.0667 0.0425 0.075 Uiso 1 1 calc R . .
C56 C -0.0338(8) 0.0955(8) 0.1392(5) 0.045(2) Uani 1 1 d . . .
H56 H -0.0139 0.1557 0.1271 0.053 Uiso 1 1 calc R . .
C61 C -0.0942(8) 0.0963(6) 0.3615(5) 0.0321(19) Uani 1 1 d . . .
C62 C -0.1915(8) 0.1577(7) 0.3838(5) 0.044(2) Uani 1 1 d . . .
H62 H -0.2071 0.2085 0.3547 0.053 Uiso 1 1 calc R . .
C63 C -0.2654(9) 0.1427(8) 0.4498(6) 0.056(3) Uani 1 1 d . . .
H63 H -0.3331 0.1836 0.4652 0.068 Uiso 1 1 calc R . .
C64 C -0.2440(10) 0.0708(9) 0.4939(6) 0.063(3) Uani 1 1 d . . .
H64 H -0.2956 0.0622 0.5389 0.076 Uiso 1 1 calc R . .
C65 C -0.1437(12) 0.0104(8) 0.4704(7) 0.067(3) Uani 1 1 d . . .
H65 H -0.1273 -0.0398 0.4999 0.081 Uiso 1 1 calc R . .
C66 C -0.0677(10) 0.0238(7) 0.4038(6) 0.051(3) Uani 1 1 d . . .
H66 H 0.0006 -0.0164 0.3881 0.061 Uiso 1 1 calc R . .
C71 C 0.4030(8) 0.0818(6) 0.2411(5) 0.0327(19) Uani 1 1 d . . .
C72 C 0.4026(9) 0.0684(7) 0.3128(5) 0.045(2) Uani 1 1 d . . .
H72 H 0.3309 0.0796 0.3474 0.054 Uiso 1 1 calc R . .
C73 C 0.5064(11) 0.0385(8) 0.3342(7) 0.060(3) Uani 1 1 d . . .
H73 H 0.5050 0.0284 0.3831 0.072 Uiso 1 1 calc R . .
C74 C 0.6100(10) 0.0239(8) 0.2849(7) 0.060(3) Uani 1 1 d . . .
H74 H 0.6798 0.0011 0.2995 0.072 Uiso 1 1 calc R . .
C75 C 0.6144(9) 0.0420(9) 0.2138(7) 0.061(3) Uani 1 1 d . . .
H75 H 0.6880 0.0372 0.1802 0.073 Uiso 1 1 calc R . .
C76 C 0.5093(8) 0.0676(7) 0.1915(6) 0.044(2) Uani 1 1 d . . .
H76 H 0.5110 0.0751 0.1424 0.053 Uiso 1 1 calc R . .
C81 C 0.2805(7) 0.0511(6) 0.1315(5) 0.0313(19) Uani 1 1 d . . .
C82 C 0.2537(9) -0.0385(7) 0.1389(6) 0.046(2) Uani 1 1 d . . .
H82 H 0.2259 -0.0649 0.1846 0.055 Uiso 1 1 calc R . .
C83 C 0.2684(11) -0.0900(8) 0.0774(6) 0.058(3) Uani 1 1 d . . .
H83 H 0.2473 -0.1506 0.0821 0.069 Uiso 1 1 calc R . .
C84 C 0.3124(11) -0.0538(8) 0.0112(6) 0.060(3) Uani 1 1 d . . .
H84 H 0.3256 -0.0904 -0.0292 0.072 Uiso 1 1 calc R . .
C85 C 0.3373(10) 0.0353(8) 0.0031(6) 0.057(3) Uani 1 1 d . . .
H85 H 0.3642 0.0609 -0.0429 0.069 Uiso 1 1 calc R . .
C86 C 0.3229(9) 0.0891(7) 0.0637(5) 0.041(2) Uani 1 1 d . . .
H86 H 0.3419 0.1502 0.0584 0.049 Uiso 1 1 calc R . .
F1A F 0.1302(9) 0.8501(6) 0.3228(6) 0.0838(14) Uiso 0.75 1 d PD A 1
F2A F -0.0301(7) 0.7747(6) 0.3164(5) 0.0838(14) Uiso 0.75 1 d PD A 1
F3A F 0.1243(8) 0.7837(6) 0.2204(4) 0.0838(14) Uiso 0.75 1 d PD A 1
F4A F 0.1467(9) 0.6958(6) 0.3179(5) 0.0838(14) Uiso 0.75 1 d PD A 1
B1A B 0.0938(7) 0.7756(6) 0.2940(4) 0.053(4) Uiso 0.75 1 d PD A 1
F1B F 0.106(2) 0.8462(14) 0.3306(16) 0.0838(14) Uiso 0.25 1 d PD B 2
F2B F 0.067(2) 0.7041(17) 0.3072(14) 0.0838(14) Uiso 0.25 1 d PD B 2
F3B F 0.206(2) 0.7787(18) 0.2282(10) 0.0838(14) Uiso 0.25 1 d PD B 2
F4B F 0.242(2) 0.7267(18) 0.3345(13) 0.0838(14) Uiso 0.25 1 d PD B 2
B1B B 0.1553(17) 0.7642(12) 0.3000(9) 0.053(4) Uiso 0.25 1 d PD B 2
Cl1S Cl 0.5331(6) 0.8166(4) 0.1846(4) 0.156(3) Uani 1 1 d . . .
Cl2S Cl 0.5167(5) 0.7059(4) 0.0686(3) 0.1183(16) Uani 1 1 d . . .
C1S C 0.4622(18) 0.7307(10) 0.1580(9) 0.111(6) Uani 1 1 d . . .
H1SA H 0.3763 0.7489 0.1662 0.133 Uiso 1 1 calc R . .
H1SB H 0.4726 0.6756 0.1874 0.133 Uiso 1 1 calc R . .
Cl3S Cl 0.4054(9) 0.1308(5) 0.5167(4) 0.104(2) Uiso 0.70 1 d PD C 1
Cl4S Cl 0.3445(9) 0.2576(7) 0.6310(5) 0.155(3) Uiso 0.70 1 d PD C 1
C2S C 0.2916(16) 0.2048(17) 0.5660(12) 0.084(5) Uiso 0.70 1 d PD C 1
H2SA H 0.2643 0.2513 0.5337 0.101 Uiso 0.70 1 calc PR C 1
H2SB H 0.2234 0.1703 0.5891 0.101 Uiso 0.70 1 calc PR C 1
Cl5S Cl 0.387(2) 0.1154(12) 0.5338(11) 0.104(2) Uiso 0.30 1 d PD D 2
Cl6S Cl 0.406(2) 0.2886(14) 0.5907(12) 0.155(3) Uiso 0.30 1 d PD D 2
C3S C 0.310(3) 0.220(2) 0.563(4) 0.084(5) Uiso 0.30 1 d PD D 2
H3SA H 0.2782 0.2506 0.5240 0.101 Uiso 0.30 1 calc PR D 2
H3SB H 0.2417 0.2085 0.6030 0.101 Uiso 0.30 1 calc PR D 2

loop_
_atom_site_aniso_label
_atom_site_aniso_U_11
_atom_site_aniso_U_22
_atom_site_aniso_U_33
_atom_site_aniso_U_23
_atom_site_aniso_U_13
_atom_site_aniso_U_12
Ir 0.01991(18) 0.02575(19) 0.02663(19) -0.00149(13) -0.00745(13) -0.00298(13)
Os 0.02244(19) 0.0267(2) 0.02370(18) -0.00219(13) -0.00462(13) -0.00209(13)
P1 0.0200(10) 0.0273(11) 0.0254(10) -0.0024(8) -0.0073(8) -0.0020(8)
P2 0.0219(10) 0.0280(11) 0.0263(10) -0.0015(8) -0.0049(8) -0.0034(9)
P3 0.0273(11) 0.0272(11) 0.0335(12) -0.0015(9) -0.0098(9) -0.0021(9)
P4 0.0239(11) 0.0288(11) 0.0287(11) -0.0025(9) -0.0046(9) -0.0004(9)
O1 0.055(5) 0.064(5) 0.067(5) 0.003(4) -0.038(4) -0.018(4)
O2 0.066(5) 0.066(5) 0.030(4) -0.004(3) -0.024(4) 0.005(4)
O3 0.036(4) 0.058(5) 0.068(5) -0.006(4) 0.000(4) -0.004(4)
O4 0.040(4) 0.052(4) 0.029(3) 0.001(3) -0.005(3) 0.010(3)
O5 0.065(5) 0.048(4) 0.040(4) 0.016(3) -0.010(3) 0.008(4)
O6 0.039(4) 0.084(6) 0.035(4) -0.016(4) -0.015(3) 0.002(4)
O7 0.019(3) 0.053(4) 0.040(3) -0.002(3) -0.010(3) -0.005(3)
C1 0.025(5) 0.040(5) 0.035(5) 0.002(4) -0.001(4) -0.017(4)
C2 0.051(6) 0.040(5) 0.029(5) -0.005(4) -0.009(4) 0.000(5)
C3 0.012(4) 0.041(5) 0.041(5) -0.008(4) 0.006(4) 0.006(3)
C4 0.044(6) 0.082(8) 0.030(5) 0.002(5) 0.010(4) -0.011(6)
C5 0.030(5) 0.035(5) 0.033(5) -0.001(4) -0.011(4) -0.011(4)
C6 0.024(4) 0.024(4) 0.026(4) 0.007(3) -0.005(3) -0.008(3)
C7 0.028(4) 0.031(4) 0.023(4) -0.001(3) -0.005(3) -0.009(4)
C8 0.033(5) 0.031(5) 0.027(4) -0.007(4) -0.006(4) 0.007(4)
C9 0.032(5) 0.065(7) 0.066(7) 0.005(6) -0.026(5) -0.012(5)
C10 0.025(4) 0.026(4) 0.036(5) -0.006(4) -0.009(4) -0.002(3)
C11 0.021(4) 0.034(5) 0.031(4) 0.003(4) -0.012(3) -0.006(3)
C12 0.044(5) 0.033(5) 0.032(5) 0.005(4) -0.012(4) -0.010(4)
C13 0.037(5) 0.039(5) 0.057(6) 0.016(5) -0.017(5) -0.002(4)
C14 0.049(6) 0.057(7) 0.047(6) 0.018(5) -0.020(5) 0.002(5)
C15 0.043(6) 0.074(8) 0.026(5) 0.013(5) -0.013(4) -0.016(5)
C16 0.031(5) 0.040(5) 0.037(5) 0.000(4) -0.009(4) -0.007(4)
C20 0.028(4) 0.020(4) 0.035(5) -0.003(3) -0.009(4) -0.001(3)
C21 0.024(4) 0.029(4) 0.021(4) 0.001(3) -0.007(3) 0.001(3)
C22 0.028(5) 0.052(6) 0.044(5) -0.014(5) -0.007(4) -0.003(4)
C23 0.030(5) 0.073(8) 0.049(6) -0.012(5) 0.008(4) -0.014(5)
C24 0.047(6) 0.065(7) 0.037(5) -0.004(5) -0.001(5) -0.003(5)
C25 0.043(6) 0.071(8) 0.037(5) -0.017(5) -0.001(4) -0.003(5)
C26 0.046(6) 0.052(6) 0.032(5) -0.011(4) -0.004(4) -0.007(5)
C31 0.025(4) 0.035(5) 0.033(5) 0.008(4) -0.009(4) -0.014(4)
C32 0.038(5) 0.040(5) 0.053(6) 0.017(5) -0.014(4) -0.017(4)
C33 0.056(7) 0.051(7) 0.084(9) 0.027(6) -0.040(7) -0.012(6)
C34 0.084(9) 0.066(8) 0.053(7) 0.028(6) -0.036(7) -0.037(7)
C35 0.085(9) 0.078(9) 0.036(6) 0.011(6) -0.020(6) -0.043(7)
C36 0.058(7) 0.044(6) 0.031(5) 0.004(4) -0.009(4) -0.022(5)
C41 0.028(4) 0.030(5) 0.033(5) 0.000(4) -0.004(4) -0.006(4)
C42 0.028(5) 0.053(6) 0.051(6) -0.016(5) -0.002(4) -0.011(4)
C43 0.022(5) 0.054(6) 0.070(7) 0.004(5) -0.006(5) -0.011(4)
C44 0.033(5) 0.065(7) 0.058(7) 0.007(5) -0.021(5) -0.019(5)
C45 0.040(6) 0.088(9) 0.046(6) -0.011(6) -0.013(5) -0.022(6)
C46 0.024(5) 0.059(6) 0.040(5) -0.009(5) -0.004(4) -0.011(4)
C51 0.030(5) 0.036(5) 0.048(5) -0.006(4) -0.010(4) -0.007(4)
C52 0.044(6) 0.038(6) 0.071(7) -0.005(5) -0.020(5) -0.007(5)
C53 0.047(7) 0.050(7) 0.095(10) -0.028(7) -0.010(6) -0.016(5)
C54 0.053(7) 0.071(9) 0.073(9) -0.040(7) -0.007(6) -0.010(6)
C55 0.051(7) 0.095(10) 0.042(6) -0.029(6) -0.015(5) 0.007(7)
C56 0.031(5) 0.059(7) 0.043(6) -0.012(5) -0.004(4) -0.007(5)
C61 0.030(5) 0.029(5) 0.037(5) -0.002(4) -0.006(4) -0.004(4)
C62 0.033(5) 0.048(6) 0.050(6) 0.001(5) -0.010(4) 0.011(4)
C63 0.029(5) 0.065(7) 0.064(7) 0.020(6) 0.007(5) -0.001(5)
C64 0.043(6) 0.077(9) 0.057(7) 0.024(6) 0.013(5) -0.012(6)
C65 0.071(8) 0.059(8) 0.067(8) 0.031(6) -0.012(6) -0.001(6)
C66 0.050(6) 0.037(6) 0.058(7) 0.008(5) 0.001(5) 0.002(5)
C71 0.029(5) 0.029(5) 0.044(5) -0.004(4) -0.015(4) 0.000(4)
C72 0.028(5) 0.055(6) 0.052(6) 0.012(5) -0.009(4) -0.004(4)
C73 0.062(8) 0.062(7) 0.063(7) 0.012(6) -0.037(6) 0.000(6)
C74 0.031(6) 0.069(8) 0.084(9) 0.009(7) -0.026(6) 0.007(5)
C75 0.028(6) 0.073(8) 0.074(8) -0.007(6) -0.004(5) 0.013(5)
C76 0.024(5) 0.052(6) 0.055(6) 0.001(5) -0.007(4) 0.000(4)
C81 0.026(4) 0.033(5) 0.035(5) -0.008(4) -0.005(4) -0.003(4)
C82 0.052(6) 0.039(6) 0.046(6) -0.012(4) -0.008(5) -0.004(5)
C83 0.073(8) 0.039(6) 0.063(7) -0.027(5) -0.016(6) -0.003(5)
C84 0.067(8) 0.058(7) 0.054(7) -0.032(6) -0.008(6) 0.001(6)
C85 0.061(7) 0.067(8) 0.044(6) -0.013(5) -0.014(5) 0.006(6)
C86 0.049(6) 0.040(5) 0.036(5) -0.010(4) -0.017(4) 0.004(4)
Cl1S 0.198(6) 0.090(3) 0.215(7) -0.028(4) -0.121(5) 0.008(4)
Cl2S 0.111(4) 0.120(4) 0.120(4) -0.015(3) -0.021(3) 0.006(3)
C1S 0.168(18) 0.049(8) 0.129(15) 0.011(9) -0.067(14) -0.002(10)

loop_
_atom_type_symbol
_atom_type_description
_atom_type_scat_dispersion_real
_atom_type_scat_dispersion_imag
_atom_type_scat_source
C C 0.0033 0.0016 'International Tables Vol C Tables 4.2.6.8 and 6.1.1.4'
H H 0.0000 0.0000 'International Tables Vol C Tables 4.2.6.8 and 6.1.1.4'
B B 0.0013 0.0007 'International Tables Vol C Tables 4.2.6.8 and 6.1.1.4'
O O 0.0106 0.0060 'International Tables Vol C Tables 4.2.6.8 and 6.1.1.4'
F F 0.0171 0.0103 'International Tables Vol C Tables 4.2.6.8 and 6.1.1.4'
P P 0.1023 0.0942 'International Tables Vol C Tables 4.2.6.8 and 6.1.1.4'
Cl Cl 0.1484 0.1585 'International Tables Vol C Tables 4.2.6.8 and 6.1.1.4'
Os Os -1.2165 7.6030 'International Tables Vol C Tables 4.2.6.8 and 6.1.1.4'
Ir Ir -1.4442 7.9887 'International Tables Vol C Tables 4.2.6.8 and 6.1.1.4'

loop_
_geom_angle_atom_site_label_1
_geom_angle_atom_site_label_2
_geom_angle_atom_site_label_3
_geom_angle
C1 Ir C6 179.1(3)
C1 Ir P1 91.9(3)
C6 Ir P1 89.0(2)
C1 Ir P3 92.1(3)
C6 Ir P3 87.0(2)
P1 Ir P3 171.88(7)
C1 Ir Os 115.4(2)
C6 Ir Os 64.8(2)
P1 Ir Os 91.52(5)
P3 Ir Os 93.14(6)
C3 Os C2 95.7(4)
C3 Os C7 104.0(4)
C2 Os C7 160.3(4)
C3 Os P2 90.1(3)
C2 Os P2 98.5(3)
C7 Os P2 81.4(2)
C3 Os P4 86.7(3)
C2 Os P4 98.5(3)
C7 Os P4 83.1(2)
P2 Os P4 162.96(7)
C3 Os Ir 175.7(3)
C2 Os Ir 87.7(3)
C7 Os Ir 72.6(2)
P2 Os Ir 91.96(5)
P4 Os Ir 90.19(5)
C10 P1 C21 105.1(4)
C10 P1 C11 103.3(4)
C21 P1 C11 104.1(4)
C10 P1 Ir 113.4(3)
C21 P1 Ir 108.6(3)
C11 P1 Ir 121.0(3)
C41 P2 C10 101.0(4)
C41 P2 C31 100.9(4)
C10 P2 C31 107.9(4)
C41 P2 Os 116.1(3)
C10 P2 Os 111.6(3)
C31 P2 Os 117.5(3)
C20 P3 C51 104.1(4)
C20 P3 C61 105.6(4)
C51 P3 C61 106.7(4)
C20 P3 Ir 112.0(3)
C51 P3 Ir 121.0(3)
C61 P3 Ir 106.4(3)
C81 P4 C20 106.0(4)
C81 P4 C71 103.0(4)
C20 P4 C71 100.9(4)
C81 P4 Os 117.8(3)
C20 P4 Os 113.6(3)
C71 P4 Os 113.6(3)
C5 O4 C4 115.7(8)
C8 O7 C9 115.4(7)
O1 C1 Ir 178.6(8)
O2 C2 Os 172.6(9)
O3 C3 Os 174.5(9)
O5 C5 O4 124.8(8)
O5 C5 C6 121.5(8)
O4 C5 C6 113.7(7)
C7 C6 C5 124.1(7)
C7 C6 Ir 118.6(6)
C5 C6 Ir 117.1(5)
C6 C7 C8 122.3(7)
C6 C7 Os 103.5(6)
C8 C7 Os 134.2(6)
O6 C8 O7 123.1(8)
O6 C8 C7 127.0(8)
O7 C8 C7 109.7(7)
P1 C10 P2 111.7(4)
C12 C11 C16 118.7(8)
C12 C11 P1 119.3(6)
C16 C11 P1 121.9(7)
C11 C12 C13 120.5(9)
C14 C13 C12 121.1(10)
C13 C14 C15 118.7(9)
C16 C15 C14 121.5(9)
C15 C16 C11 119.5(9)
P3 C20 P4 111.3(4)
C22 C21 C26 119.2(8)
C22 C21 P1 118.3(6)
C26 C21 P1 122.5(7)
C21 C22 C23 120.9(9)
C24 C23 C22 119.5(9)
C25 C24 C23 120.8(9)
C24 C25 C26 119.5(10)
C21 C26 C25 120.1(9)
C32 C31 C36 120.7(9)
C32 C31 P2 121.1(7)
C36 C31 P2 118.1(7)
C31 C32 C33 118.0(10)
C34 C33 C32 120.8(11)
C33 C34 C35 120.6(10)
C34 C35 C36 119.2(11)
C35 C36 C31 120.7(11)
C42 C41 C46 117.0(8)
C42 C41 P2 119.8(7)
C46 C41 P2 123.1(6)
C43 C42 C41 120.7(9)
C44 C43 C42 121.0(9)
C43 C44 C45 119.3(9)
C44 C45 C46 120.3(10)
C45 C46 C41 121.5(9)
C56 C51 C52 118.6(9)
C56 C51 P3 122.1(7)
C52 C51 P3 119.0(8)
C53 C52 C51 120.5(11)
C54 C53 C52 120.4(11)
C53 C54 C55 119.2(10)
C54 C55 C56 121.2(12)
C55 C56 C51 120.1(11)
C66 C61 C62 122.0(9)
C66 C61 P3 122.7(7)
C62 C61 P3 115.1(7)
C63 C62 C61 118.0(9)
C64 C63 C62 122.4(10)
C63 C64 C65 118.4(10)
C66 C65 C64 120.4(10)
C61 C66 C65 118.8(10)
C76 C71 C72 118.8(8)
C76 C71 P4 118.4(7)
C72 C71 P4 122.8(7)
C71 C72 C73 120.6(10)
C74 C73 C72 120.0(11)
C73 C74 C75 120.5(10)
C74 C75 C76 119.7(10)
C71 C76 C75 120.2(10)
C82 C81 C86 120.0(8)
C82 C81 P4 121.5(7)
C86 C81 P4 118.5(7)
C81 C82 C83 119.1(10)
C84 C83 C82 121.2(11)
C83 C84 C85 120.2(10)
C84 C85 C86 120.0(11)
C81 C86 C85 119.5(10)
F3A B1A F4A 111.0(6)
F3A B1A F1A 109.1(6)
F4A B1A F1A 109.8(6)
F3A B1A F2A 109.0(6)
F4A B1A F2A 108.9(6)
F1A B1A F2A 109.1(6)
F3B B1B F1B 109.8(6)
F3B B1B F2B 109.6(6)
F1B B1B F2B 109.6(6)
F3B B1B F4B 109.5(6)
F1B B1B F4B 109.5(6)
F2B B1B F4B 108.9(6)
Cl1S C1S Cl2S 112.4(11)
Cl4S C2S Cl3S 110.1(10)
Cl6S C3S Cl5S 109.6(11)

loop_
_geom_bond_atom_site_label_1
_geom_bond_atom_site_label_2
_geom_bond_distance
Ir C1 1.906(9)
Ir C6 2.110(8)
Ir P1 2.313(2)
Ir P3 2.317(2)
Ir Os 2.8610(6)
Os C3 1.858(8)
Os C2 1.936(9)
Os C7 2.090(8)
Os P2 2.390(2)
Os P4 2.407(2)
P1 C10 1.806(8)
P1 C21 1.808(8)
P1 C11 1.821(8)
P2 C41 1.828(9)
P2 C10 1.832(8)
P2 C31 1.836(8)
P3 C20 1.813(8)
P3 C51 1.816(9)
P3 C61 1.834(9)
P4 C81 1.823(8)
P4 C20 1.830(8)
P4 C71 1.832(9)
O1 C1 1.141(11)
O2 C2 1.133(11)
O3 C3 1.142(10)
O4 C5 1.312(11)
O4 C4 1.447(10)
O5 C5 1.203(11)
O6 C8 1.185(10)
O7 C8 1.340(10)
O7 C9 1.450(10)
C5 C6 1.516(11)
C6 C7 1.345(11)
C7 C8 1.471(11)
C11 C12 1.378(12)
C11 C16 1.411(12)
C12 C13 1.383(12)
C13 C14 1.364(14)
C14 C15 1.391(15)
C15 C16 1.368(13)
C21 C22 1.381(12)
C21 C26 1.385(12)
C22 C23 1.385(13)
C23 C24 1.374(14)
C24 C25 1.374(14)
C25 C26 1.399(13)
C31 C32 1.374(13)
C31 C36 1.388(12)
C32 C33 1.422(14)
C33 C34 1.365(17)
C34 C35 1.382(18)
C35 C36 1.385(14)
C41 C42 1.389(12)
C41 C46 1.398(12)
C42 C43 1.375(13)
C43 C44 1.368(15)
C44 C45 1.368(15)
C45 C46 1.369(13)
C51 C56 1.386(14)
C51 C52 1.396(13)
C52 C53 1.391(15)
C53 C54 1.371(18)
C54 C55 1.381(18)
C55 C56 1.382(14)
C61 C66 1.364(13)
C61 C62 1.375(12)
C62 C63 1.375(14)
C63 C64 1.363(15)
C64 C65 1.393(16)
C65 C66 1.391(15)
C71 C76 1.374(13)
C71 C72 1.378(13)
C72 C73 1.381(14)
C73 C74 1.349(16)
C74 C75 1.367(16)
C75 C76 1.388(14)
C81 C82 1.372(13)
C81 C86 1.389(13)
C82 C83 1.402(13)
C83 C84 1.357(16)
C84 C85 1.360(16)
C85 C86 1.406(13)
F1A B1A 1.388(8)
F2A B1A 1.393(8)
F3A B1A 1.377(7)
F4A B1A 1.380(7)
F1B B1B 1.383(8)
F2B B1B 1.385(8)
F3B B1B 1.381(8)
F4B B1B 1.386(8)
Cl1S C1S 1.719(16)
Cl2S C1S 1.731(18)
Cl3S C2S 1.751(11)
Cl4S C2S 1.747(11)
Cl5S C3S 1.752(12)
Cl6S C3S 1.751(12)

loop_
_geom_torsion_atom_site_label_1
_geom_torsion_atom_site_label_2
_geom_torsion_atom_site_label_3
_geom_torsion_atom_site_label_4
_geom_torsion
C1 Ir Os C3 -144(4)
C6 Ir Os C3 35(4)
P1 Ir Os C3 123(4)
P3 Ir Os C3 -50(4)
C1 Ir Os C2 -1.4(4)
C6 Ir Os C2 177.7(4)
P1 Ir Os C2 -94.2(3)
P3 Ir Os C2 92.4(3)
C1 Ir Os C7 177.4(4)
C6 Ir Os C7 -3.5(3)
P1 Ir Os C7 84.6(2)
P3 Ir Os C7 -88.8(2)
C1 Ir Os P2 97.0(3)
C6 Ir Os P2 -83.9(2)
P1 Ir Os P2 4.20(7)
P3 Ir Os P2 -169.15(7)
C1 Ir Os P4 -99.9(3)
C6 Ir Os P4 79.2(2)
P1 Ir Os P4 167.30(7)
P3 Ir Os P4 -6.05(7)
C1 Ir P1 C10 -144.7(4)
C6 Ir P1 C10 35.5(4)
P3 Ir P1 C10 95.9(6)
Os Ir P1 C10 -29.2(3)
C1 Ir P1 C21 98.9(4)
C6 Ir P1 C21 -80.9(3)
P3 Ir P1 C21 -20.5(6)
Os Ir P1 C21 -145.6(3)
C1 Ir P1 C11 -21.1(4)
C6 Ir P1 C11 159.1(4)
P3 Ir P1 C11 -140.6(5)
Os Ir P1 C11 94.4(3)
C3 Os P2 C41 -41.3(4)
C2 Os P2 C41 -137.1(4)
C7 Os P2 C41 62.9(4)
P4 Os P2 C41 37.9(4)
Ir Os P2 C41 135.0(3)
C3 Os P2 C10 -156.3(4)
C2 Os P2 C10 107.9(4)
C7 Os P2 C10 -52.1(4)
P4 Os P2 C10 -77.1(4)
Ir Os P2 C10 20.0(3)
C3 Os P2 C31 78.3(4)
C2 Os P2 C31 -17.5(4)
C7 Os P2 C31 -177.6(4)
P4 Os P2 C31 157.5(3)
Ir Os P2 C31 -105.5(3)
C1 Ir P3 C20 146.2(4)
C6 Ir P3 C20 -33.9(4)
P1 Ir P3 C20 -94.3(6)
Os Ir P3 C20 30.6(3)
C1 Ir P3 C51 22.8(4)
C6 Ir P3 C51 -157.3(4)
P1 Ir P3 C51 142.3(6)
Os Ir P3 C51 -92.8(4)
C1 Ir P3 C61 -98.9(4)
C6 Ir P3 C61 81.0(4)
P1 Ir P3 C61 20.6(6)
Os Ir P3 C61 145.5(3)
C3 Os P4 C81 -76.5(4)
C2 Os P4 C81 18.8(4)
C7 Os P4 C81 179.0(4)
P2 Os P4 C81 -156.2(4)
Ir Os P4 C81 106.5(3)
C3 Os P4 C20 158.7(4)
C2 Os P4 C20 -106.0(4)
C7 Os P4 C20 54.2(4)
P2 Os P4 C20 79.0(4)
Ir Os P4 C20 -18.3(3)
C3 Os P4 C71 44.1(4)
C2 Os P4 C71 139.4(4)
C7 Os P4 C71 -60.4(4)
P2 Os P4 C71 -35.6(4)
Ir Os P4 C71 -132.9(3)
C6 Ir C1 O1 177(100)
P1 Ir C1 O1 10(33)
P3 Ir C1 O1 -177(100)
Os Ir C1 O1 -82(33)
C3 Os C2 O2 179(100)
C7 Os C2 O2 -2(7)
P2 Os C2 O2 -90(7)
P4 Os C2 O2 92(7)
Ir Os C2 O2 2(7)
C2 Os C3 O3 -40(9)
C7 Os C3 O3 141(9)
P2 Os C3 O3 -138(9)
P4 Os C3 O3 59(9)
Ir Os C3 O3 103(10)
C4 O4 C5 O5 -2.8(13)
C4 O4 C5 C6 175.5(7)
O5 C5 C6 C7 -59.6(12)
O4 C5 C6 C7 122.0(9)
O5 C5 C6 Ir 115.3(8)
O4 C5 C6 Ir -63.1(8)
C1 Ir C6 C7 107(21)
P1 Ir C6 C7 -86.2(7)
P3 Ir C6 C7 100.9(7)
Os Ir C6 C7 6.0(6)
C1 Ir C6 C5 -68(21)
P1 Ir C6 C5 98.6(6)
P3 Ir C6 C5 -74.3(6)
Os Ir C6 C5 -169.2(7)
C5 C6 C7 C8 -14.1(13)
Ir C6 C7 C8 171.1(6)
C5 C6 C7 Os 167.2(7)
Ir C6 C7 Os -7.6(7)
C3 Os C7 C6 -172.1(6)
C2 Os C7 C6 8.7(14)
P2 Os C7 C6 99.9(6)
P4 Os C7 C6 -87.2(6)
Ir Os C7 C6 5.2(5)
C3 Os C7 C8 9.4(9)
C2 Os C7 C8 -169.8(10)
P2 Os C7 C8 -78.5(8)
P4 Os C7 C8 94.3(8)
Ir Os C7 C8 -173.3(9)
C9 O7 C8 O6 3.8(13)
C9 O7 C8 C7 178.3(8)
C6 C7 C8 O6 -20.3(15)
Os C7 C8 O6 158.0(8)
C6 C7 C8 O7 165.6(8)
Os C7 C8 O7 -16.2(12)
C21 P1 C10 P2 168.9(4)
C11 P1 C10 P2 -82.3(5)
Ir P1 C10 P2 50.5(5)
C41 P2 C10 P1 -168.9(4)
C31 P2 C10 P1 85.7(5)
Os P2 C10 P1 -44.9(5)
C10 P1 C11 C12 -77.5(7)
C21 P1 C11 C12 32.1(8)
Ir P1 C11 C12 154.4(6)
C10 P1 C11 C16 99.1(7)
C21 P1 C11 C16 -151.3(7)
Ir P1 C11 C16 -29.0(8)
C16 C11 C12 C13 1.3(13)
P1 C11 C12 C13 178.0(7)
C11 C12 C13 C14 -1.6(14)
C12 C13 C14 C15 1.1(15)
C13 C14 C15 C16 -0.3(16)
C14 C15 C16 C11 0.1(14)
C12 C11 C16 C15 -0.6(13)
P1 C11 C16 C15 -177.2(7)
C51 P3 C20 P4 82.4(5)
C61 P3 C20 P4 -165.5(4)
Ir P3 C20 P4 -50.1(5)
C81 P4 C20 P3 -87.0(5)
C71 P4 C20 P3 166.0(4)
Os P4 C20 P3 44.0(5)
C10 P1 C21 C22 -172.6(7)
C11 P1 C21 C22 79.1(8)
Ir P1 C21 C22 -51.0(7)
C10 P1 C21 C26 8.1(9)
C11 P1 C21 C26 -100.1(8)
Ir P1 C21 C26 129.7(7)
C26 C21 C22 C23 -1.2(15)
P1 C21 C22 C23 179.6(8)
C21 C22 C23 C24 1.4(17)
C22 C23 C24 C25 -1.6(18)
C23 C24 C25 C26 1.5(18)
C22 C21 C26 C25 1.0(15)
P1 C21 C26 C25 -179.7(8)
C24 C25 C26 C21 -1.2(17)
C41 P2 C31 C32 -85.8(8)
C10 P2 C31 C32 19.7(8)
Os P2 C31 C32 146.9(6)
C41 P2 C31 C36 94.3(7)
C10 P2 C31 C36 -160.3(7)
Os P2 C31 C36 -33.0(8)
C36 C31 C32 C33 0.4(13)
P2 C31 C32 C33 -179.6(7)
C31 C32 C33 C34 -2.0(15)
C32 C33 C34 C35 2.5(17)
C33 C34 C35 C36 -1.3(17)
C34 C35 C36 C31 -0.3(16)
C32 C31 C36 C35 0.8(14)
P2 C31 C36 C35 -179.3(8)
C10 P2 C41 C42 -174.8(8)
C31 P2 C41 C42 -63.9(8)
Os P2 C41 C42 64.3(8)
C10 P2 C41 C46 4.7(9)
C31 P2 C41 C46 115.6(8)
Os P2 C41 C46 -116.2(8)
C46 C41 C42 C43 0.9(15)
P2 C41 C42 C43 -179.5(8)
C41 C42 C43 C44 -1.7(17)
C42 C43 C44 C45 0.6(17)
C43 C44 C45 C46 1.4(18)
C44 C45 C46 C41 -2.3(18)
C42 C41 C46 C45 1.1(15)
P2 C41 C46 C45 -178.5(9)
C20 P3 C51 C56 -104.1(8)
C61 P3 C51 C56 144.5(8)
Ir P3 C51 C56 22.9(9)
C20 P3 C51 C52 70.3(8)
C61 P3 C51 C52 -41.1(9)
Ir P3 C51 C52 -162.6(7)
C56 C51 C52 C53 -1.2(15)
P3 C51 C52 C53 -175.9(8)
C51 C52 C53 C54 0.2(17)
C52 C53 C54 C55 0.1(18)
C53 C54 C55 C56 0.8(18)
C54 C55 C56 C51 -1.9(16)
C52 C51 C56 C55 2.1(15)
P3 C51 C56 C55 176.6(8)
C20 P3 C61 C66 -22.5(9)
C51 P3 C61 C66 87.8(9)
Ir P3 C61 C66 -141.8(8)
C20 P3 C61 C62 151.5(7)
C51 P3 C61 C62 -98.2(8)
Ir P3 C61 C62 32.2(8)
C66 C61 C62 C63 -2.2(15)
P3 C61 C62 C63 -176.2(8)
C61 C62 C63 C64 1.3(18)
C62 C63 C64 C65 0(2)
C63 C64 C65 C66 0(2)
C62 C61 C66 C65 2.0(16)
P3 C61 C66 C65 175.5(9)
C64 C65 C66 C61 -0.9(19)
C81 P4 C71 C76 43.0(8)
C20 P4 C71 C76 152.4(7)
Os P4 C71 C76 -85.6(8)
C81 P4 C71 C72 -138.8(8)
C20 P4 C71 C72 -29.3(9)
Os P4 C71 C72 92.6(8)
C76 C71 C72 C73 -1.9(15)
P4 C71 C72 C73 179.9(8)
C71 C72 C73 C74 1.3(18)
C72 C73 C74 C75 2.7(19)
C73 C74 C75 C76 -6(2)
C72 C71 C76 C75 -1.4(15)
P4 C71 C76 C75 176.9(8)
C74 C75 C76 C71 5.3(18)
C20 P4 C81 C82 -28.4(9)
C71 P4 C81 C82 77.1(9)
Os P4 C81 C82 -156.9(7)
C20 P4 C81 C86 154.5(7)
C71 P4 C81 C86 -100.0(8)
Os P4 C81 C86 26.0(8)
C86 C81 C82 C83 -0.8(15)
P4 C81 C82 C83 -177.9(8)
C81 C82 C83 C84 2.4(17)
C82 C83 C84 C85 -3.5(19)
C83 C84 C85 C86 3.0(19)
C82 C81 C86 C85 0.5(14)
P4 C81 C86 C85 177.6(8)
C84 C85 C86 C81 -1.5(16)
